data_4102812
loop_
_publ_author_name
'Shunxi Dong'
'Xiaohua Liu'
'Xiaohong Chen'
'Fang Mei'
'Yulong Zhang'
'Bo Gao'
'Lili Lin'
'Xiaoming Feng'

_publ_section_title
;
 Chiral Bisguanidine-Catalyzed Inverse-Electron-Demand Hetero-Diels-Alder
 Reaction of Chalcones with Azlactones
;
_journal_name_full 'Journal of the American Chemical Society'
_journal_page_first 10650
_journal_page_last 10651
_journal_paper_doi 10.1021/ja1046928
_journal_volume 132
_journal_year 2010
_chemical_absolute_configuration ad
_chemical_formula_moiety 'C31 H25 N O3'
_chemical_formula_sum 'C31 H25 N O3'
_chemical_formula_weight 459.52
_chemical_name_systematic
; 
 ? 
;
_space_group_IT_number 19
_symmetry_cell_setting orthorhombic
_symmetry_space_group_name_Hall 'P 2ac 2ab'
_symmetry_space_group_name_H-M 'P 21 21 21'
_atom_sites_solution_hydrogens geom
_atom_sites_solution_primary direct
_atom_sites_solution_secondary difmap
_audit_creation_method SHELXL-97
_cell_angle_alpha 90.00
_cell_angle_beta 90.00
_cell_angle_gamma 90.00
_cell_formula_units_Z 4
_cell_length_a 9.3195(11)
_cell_length_b 10.5990(12)
_cell_length_c 24.308(3)
_cell_measurement_reflns_used 879
_cell_measurement_temperature 173(2)
_cell_measurement_theta_max 68.22
_cell_measurement_theta_min 3.12
_cell_volume 2401.1(5)
_computing_cell_refinement 'Rapid Auto Ver 2.30(Rigaku 1998)'
_computing_data_collection 'Rapid Auto Ver 2.30(Rigaku 1998)'
_computing_data_reduction 'Rapid Auto Ver 2.30(Rigaku 1998)'
_computing_molecular_graphics 'XP in Siemens SHELXTL (Sheldrick, 1994)'
_computing_publication_material 'SHELX97 (Sheldrick, 1997)'
_computing_structure_refinement 'SHELXL-97 (Sheldrick, 1997)'
_computing_structure_solution 'SHELXS-97 (Sheldrick, 1990)'
_diffrn_ambient_temperature 173(2)
_diffrn_measured_fraction_theta_full 0.996
_diffrn_measured_fraction_theta_max 0.996
_diffrn_measurement_device_type 'Rigaku raxis Rapid IP Area Detector'
_diffrn_measurement_method '\w scans'
_diffrn_radiation_monochromator graphite
_diffrn_radiation_source 'rotating anode'
_diffrn_radiation_type CuK\a
_diffrn_radiation_wavelength 1.54186
_diffrn_reflns_av_R_equivalents 0.0316
_diffrn_reflns_av_sigmaI/netI 0.0260
_diffrn_reflns_limit_h_max 11
_diffrn_reflns_limit_h_min -11
_diffrn_reflns_limit_k_max 12
_diffrn_reflns_limit_k_min -10
_diffrn_reflns_limit_l_max 29
_diffrn_reflns_limit_l_min -28
_diffrn_reflns_number 16859
_diffrn_reflns_theta_full 68.23
_diffrn_reflns_theta_max 68.23
_diffrn_reflns_theta_min 3.64
_exptl_absorpt_coefficient_mu 0.648
_exptl_absorpt_correction_T_max 0.7637
_exptl_absorpt_correction_T_min 0.6253
_exptl_absorpt_correction_type numerical
_exptl_absorpt_process_details 'NUMABS by T.Higashi Jun 3, 2003'
_exptl_crystal_colour colorless
_exptl_crystal_density_diffrn 1.271
_exptl_crystal_density_method 'not measured'
_exptl_crystal_description plate
_exptl_crystal_F_000 968
_exptl_crystal_size_max 0.80
_exptl_crystal_size_mid 0.54
_exptl_crystal_size_min 0.44
_refine_diff_density_max 0.161
_refine_diff_density_min -0.131
_refine_diff_density_rms 0.031
_refine_ls_abs_structure_details 'Flack H D (1983), Acta Cryst. A39, 876-881'
_refine_ls_abs_structure_Flack -0.03(19)
_refine_ls_extinction_coef 0.0084(3)
_refine_ls_extinction_expression Fc^*^=kFc[1+0.001xFc^2^\l^3^/sin(2\q)]^-1/4^
_refine_ls_extinction_method SHELXL
_refine_ls_goodness_of_fit_ref 1.143
_refine_ls_hydrogen_treatment constr
_refine_ls_matrix_type full
_refine_ls_number_parameters 317
_refine_ls_number_reflns 4325
_refine_ls_number_restraints 0
_refine_ls_restrained_S_all 1.143
_refine_ls_R_factor_all 0.0332
_refine_ls_R_factor_gt 0.0310
_refine_ls_shift/su_max 0.000
_refine_ls_shift/su_mean 0.000
_refine_ls_structure_factor_coef Fsqd
_refine_ls_weighting_details 'calc w=1/[\s^2^(Fo^2^)+(0.0202P)^2^+0.5666P] where P=(Fo^2^+2Fc^2^)/3'
_refine_ls_weighting_scheme calc
_refine_ls_wR_factor_gt 0.0729
_refine_ls_wR_factor_ref 0.0737
_reflns_number_gt 4153
_reflns_number_total 4325
_reflns_threshold_expression >2sigma(I)
_cod_data_source_file ja1046928_si_003.cif
_cod_data_source_block sx2859
_cod_database_code 4102812

loop_
_symmetry_equiv_pos_as_xyz
'x, y, z'
'-x+1/2, -y, z+1/2'
'-x, y+1/2, -z+1/2'
'x+1/2, -y+1/2, -z'

loop_
_atom_site_label
_atom_site_type_symbol
_atom_site_fract_x
_atom_site_fract_y
_atom_site_fract_z
_atom_site_U_iso_or_equiv
_atom_site_adp_type
_atom_site_occupancy
_atom_site_symmetry_multiplicity
_atom_site_calc_flag
_atom_site_refinement_flags
O1 O 0.31929(12) 0.15049(11) 0.21916(4) 0.0320(3) Uani 1 1 d .
O2 O 0.19302(12) 0.09359(12) 0.14446(4) 0.0368(3) Uani 1 1 d .
O3 O 0.57834(14) 0.00657(13) 0.02228(5) 0.0500(4) Uani 1 1 d .
N1 N 0.47466(14) 0.29575(12) 0.18460(5) 0.0276(3) Uani 1 1 d .
C1 C 0.38426(16) 0.25457(15) 0.13836(6) 0.0261(3) Uani 1 1 d .
C2 C 0.47386(17) 0.19285(15) 0.09116(6) 0.0284(3) Uani 1 1 d .
H2A H 0.4041 0.1518 0.0655 0.034 Uiso 1 1 calc R
C3 C 0.28556(16) 0.15693(16) 0.16389(6) 0.0286(3) Uani 1 1 d .
C4 C 0.43219(16) 0.23554(15) 0.22660(6) 0.0272(3) Uani 1 1 d .
C5 C 0.29104(17) 0.36433(16) 0.11605(6) 0.0306(4) Uani 1 1 d .
H5A H 0.3551 0.4339 0.1044 0.037 Uiso 1 1 calc R
H5B H 0.2387 0.3346 0.0831 0.037 Uiso 1 1 calc R
C6 C 0.18389(17) 0.41524(16) 0.15695(6) 0.0304(4) Uani 1 1 d .
C7 C 0.2246(2) 0.50435(17) 0.19562(7) 0.0367(4) Uani 1 1 d .
H7A H 0.3210 0.5332 0.1966 0.044 Uiso 1 1 calc R
C8 C 0.1257(2) 0.55181(19) 0.23294(7) 0.0465(5) Uani 1 1 d .
H8A H 0.1546 0.6135 0.2590 0.056 Uiso 1 1 calc R
C9 C -0.0145(2) 0.5098(2) 0.23237(8) 0.0550(6) Uani 1 1 d .
H9A H -0.0819 0.5416 0.2582 0.066 Uiso 1 1 calc R
C10 C -0.0556(2) 0.4216(2) 0.19396(8) 0.0554(6) Uani 1 1 d .
H10A H -0.1521 0.3925 0.1933 0.066 Uiso 1 1 calc R
C11 C 0.04218(18) 0.37467(19) 0.15632(7) 0.0427(5) Uani 1 1 d .
H11A H 0.0122 0.3143 0.1298 0.051 Uiso 1 1 calc R
C12 C 0.57155(17) 0.08878(15) 0.11324(6) 0.0302(3) Uani 1 1 d .
H12A H 0.6527 0.1279 0.1332 0.036 Uiso 1 1 calc R
H12B H 0.5170 0.0367 0.1398 0.036 Uiso 1 1 calc R
C13 C 0.63037(18) 0.00400(17) 0.06820(7) 0.0322(4) Uani 1 1 d .
C14 C 0.74975(17) -0.08490(16) 0.08158(6) 0.0317(4) Uani 1 1 d .
C15 C 0.80666(19) -0.09604(18) 0.13413(7) 0.0392(4) Uani 1 1 d .
H15A H 0.7716 -0.0440 0.1630 0.047 Uiso 1 1 calc R
C16 C 0.9146(2) -0.18296(19) 0.14462(8) 0.0488(5) Uani 1 1 d .
H16A H 0.9528 -0.1905 0.1807 0.059 Uiso 1 1 calc R
C17 C 0.9668(2) -0.25832(19) 0.10308(8) 0.0482(5) Uani 1 1 d .
H17A H 1.0403 -0.3181 0.1106 0.058 Uiso 1 1 calc R
C18 C 0.91221(19) -0.24696(18) 0.05051(8) 0.0463(5) Uani 1 1 d .
H18A H 0.9490 -0.2981 0.0217 0.056 Uiso 1 1 calc R
C19 C 0.80390(19) -0.16113(18) 0.03988(7) 0.0396(4) Uani 1 1 d .
H19A H 0.7661 -0.1542 0.0037 0.048 Uiso 1 1 calc R
C20 C 0.55494(17) 0.29107(15) 0.05817(6) 0.0284(3) Uani 1 1 d .
C21 C 0.68030(18) 0.34627(17) 0.07747(7) 0.0350(4) Uani 1 1 d .
H21A H 0.7180 0.3212 0.1121 0.042 Uiso 1 1 calc R
C22 C 0.7511(2) 0.43725(18) 0.04705(8) 0.0436(4) Uani 1 1 d .
H22A H 0.8372 0.4736 0.0607 0.052 Uiso 1 1 calc R
C23 C 0.6970(2) 0.47536(18) -0.00308(8) 0.0444(5) Uani 1 1 d .
H23A H 0.7456 0.5379 -0.0239 0.053 Uiso 1 1 calc R
C24 C 0.5726(2) 0.42269(19) -0.02271(7) 0.0436(5) Uani 1 1 d .
H24A H 0.5345 0.4496 -0.0570 0.052 Uiso 1 1 calc R
C25 C 0.50261(18) 0.33028(18) 0.00741(6) 0.0366(4) Uani 1 1 d .
H25A H 0.4176 0.2932 -0.0068 0.044 Uiso 1 1 calc R
C26 C 0.48904(17) 0.24116(15) 0.28307(6) 0.0304(3) Uani 1 1 d .
C27 C 0.42712(19) 0.17103(17) 0.32524(6) 0.0361(4) Uani 1 1 d .
H27A H 0.3452 0.1202 0.3181 0.043 Uiso 1 1 calc R
C28 C 0.4854(2) 0.17560(19) 0.37767(7) 0.0425(4) Uani 1 1 d .
H28A H 0.4429 0.1286 0.4067 0.051 Uiso 1 1 calc R
C29 C 0.6047(2) 0.24835(19) 0.38754(7) 0.0452(5) Uani 1 1 d .
H29A H 0.6448 0.2507 0.4235 0.054 Uiso 1 1 calc R
C30 C 0.6672(2) 0.31809(17) 0.34593(7) 0.0417(4) Uani 1 1 d .
H30A H 0.7501 0.3675 0.3532 0.050 Uiso 1 1 calc R
C31 C 0.60846(18) 0.31565(16) 0.29353(7) 0.0341(4) Uani 1 1 d .
H31A H 0.6498 0.3647 0.2649 0.041 Uiso 1 1 calc R

loop_
_atom_site_aniso_label
_atom_site_aniso_U_11
_atom_site_aniso_U_22
_atom_site_aniso_U_33
_atom_site_aniso_U_23
_atom_site_aniso_U_13
_atom_site_aniso_U_12
O1 0.0307(5) 0.0355(6) 0.0298(6) 0.0023(5) 0.0016(5) -0.0062(5)
O2 0.0340(6) 0.0397(7) 0.0368(6) -0.0008(5) 0.0010(5) -0.0083(6)
O3 0.0525(8) 0.0574(9) 0.0403(7) -0.0177(6) -0.0131(6) 0.0213(7)
N1 0.0268(6) 0.0289(7) 0.0270(6) -0.0015(5) 0.0023(5) -0.0005(5)
C1 0.0263(7) 0.0258(8) 0.0263(7) -0.0007(6) 0.0024(6) -0.0021(7)
C2 0.0285(8) 0.0297(9) 0.0270(7) -0.0028(6) 0.0019(6) 0.0001(7)
C3 0.0272(8) 0.0289(9) 0.0298(8) -0.0017(6) 0.0019(6) 0.0029(7)
C4 0.0251(7) 0.0242(8) 0.0323(8) -0.0018(6) 0.0039(6) 0.0011(7)
C5 0.0324(8) 0.0313(9) 0.0282(8) 0.0012(6) 0.0037(7) 0.0030(7)
C6 0.0316(8) 0.0317(9) 0.0280(7) 0.0046(7) 0.0020(7) 0.0072(8)
C7 0.0409(10) 0.0338(9) 0.0353(8) 0.0014(7) 0.0036(7) 0.0041(8)
C8 0.0594(12) 0.0446(11) 0.0355(9) -0.0041(8) 0.0060(9) 0.0139(10)
C9 0.0511(12) 0.0758(15) 0.0381(10) 0.0019(10) 0.0133(9) 0.0293(12)
C10 0.0298(9) 0.0844(16) 0.0520(11) 0.0022(12) 0.0076(8) 0.0105(11)
C11 0.0318(9) 0.0566(13) 0.0398(9) -0.0035(8) -0.0002(8) 0.0063(9)
C12 0.0323(8) 0.0278(9) 0.0306(8) -0.0006(7) 0.0035(7) 0.0001(7)
C13 0.0298(8) 0.0310(9) 0.0358(9) -0.0051(7) -0.0001(7) -0.0007(7)
C14 0.0299(8) 0.0268(8) 0.0384(8) -0.0034(7) 0.0007(7) -0.0022(7)
C15 0.0408(9) 0.0366(10) 0.0402(9) -0.0035(7) -0.0015(8) 0.0055(9)
C16 0.0494(11) 0.0459(12) 0.0513(11) 0.0000(9) -0.0119(9) 0.0072(10)
C17 0.0384(10) 0.0359(11) 0.0703(13) -0.0038(9) -0.0077(9) 0.0085(9)
C18 0.0389(10) 0.0405(11) 0.0594(12) -0.0136(9) 0.0004(9) 0.0079(9)
C19 0.0384(9) 0.0372(10) 0.0432(9) -0.0086(8) -0.0015(8) 0.0039(9)
C20 0.0287(8) 0.0282(8) 0.0282(7) -0.0027(6) 0.0077(6) 0.0045(7)
C21 0.0328(8) 0.0366(10) 0.0355(8) 0.0032(7) 0.0025(7) -0.0019(8)
C22 0.0372(10) 0.0393(11) 0.0543(11) 0.0025(8) 0.0063(8) -0.0054(9)
C23 0.0466(11) 0.0365(11) 0.0501(11) 0.0117(8) 0.0207(9) 0.0050(9)
C24 0.0467(11) 0.0522(12) 0.0320(8) 0.0093(8) 0.0104(8) 0.0121(10)
C25 0.0351(9) 0.0449(10) 0.0297(8) 0.0005(7) 0.0033(7) 0.0038(8)
C26 0.0325(8) 0.0290(9) 0.0298(8) -0.0012(7) 0.0017(6) 0.0049(7)
C27 0.0370(9) 0.0383(10) 0.0330(8) 0.0015(7) 0.0046(7) 0.0039(8)
C28 0.0534(11) 0.0433(11) 0.0308(8) 0.0030(7) 0.0064(8) 0.0091(9)
C29 0.0619(12) 0.0416(11) 0.0323(9) -0.0058(8) -0.0108(9) 0.0138(10)
C30 0.0487(10) 0.0315(10) 0.0450(10) -0.0053(8) -0.0135(9) 0.0036(9)
C31 0.0375(9) 0.0284(9) 0.0364(8) 0.0006(7) -0.0024(7) 0.0019(8)

loop_
_atom_type_symbol
_atom_type_description
_atom_type_scat_dispersion_real
_atom_type_scat_dispersion_imag
_atom_type_scat_source
C C 0.0181 0.0091 'International Tables Vol C Tables 4.2.6.8 and 6.1.1.4'
H H 0.0000 0.0000 'International Tables Vol C Tables 4.2.6.8 and 6.1.1.4'
N N 0.0311 0.0180 'International Tables Vol C Tables 4.2.6.8 and 6.1.1.4'
O O 0.0492 0.0322 'International Tables Vol C Tables 4.2.6.8 and 6.1.1.4'

loop_
_geom_angle_atom_site_label_1
_geom_angle_atom_site_label_2
_geom_angle_atom_site_label_3
_geom_angle
C3 O1 C4 105.39(12)
C4 N1 C1 106.70(12)
N1 C1 C3 103.72(11)
N1 C1 C5 111.45(12)
C3 C1 C5 108.37(12)
N1 C1 C2 112.29(12)
C3 C1 C2 109.80(12)
C5 C1 C2 110.90(12)
C20 C2 C12 112.62(13)
C20 C2 C1 111.55(13)
C12 C2 C1 111.27(12)
C20 C2 H2A 107.0
C12 C2 H2A 107.0
C1 C2 H2A 107.0
O2 C3 O1 121.51(14)
O2 C3 C1 131.42(14)
O1 C3 C1 107.07(12)
N1 C4 O1 117.10(13)
N1 C4 C26 128.18(14)
O1 C4 C26 114.70(13)
C6 C5 C1 114.12(12)
C6 C5 H5A 108.7
C1 C5 H5A 108.7
C6 C5 H5B 108.7
C1 C5 H5B 108.7
H5A C5 H5B 107.6
C7 C6 C11 118.60(16)
C7 C6 C5 120.66(15)
C11 C6 C5 120.74(15)
C6 C7 C8 120.61(18)
C6 C7 H7A 119.7
C8 C7 H7A 119.7
C9 C8 C7 120.35(19)
C9 C8 H8A 119.8
C7 C8 H8A 119.8
C10 C9 C8 119.31(18)
C10 C9 H9A 120.3
C8 C9 H9A 120.3
C9 C10 C11 120.6(2)
C9 C10 H10A 119.7
C11 C10 H10A 119.7
C10 C11 C6 120.51(18)
C10 C11 H11A 119.7
C6 C11 H11A 119.7
C13 C12 C2 112.90(12)
C13 C12 H12A 109.0
C2 C12 H12A 109.0
C13 C12 H12B 109.0
C2 C12 H12B 109.0
H12A C12 H12B 107.8
O3 C13 C14 120.69(15)
O3 C13 C12 120.26(15)
C14 C13 C12 119.02(14)
C15 C14 C19 118.85(16)
C15 C14 C13 122.59(15)
C19 C14 C13 118.56(15)
C16 C15 C14 120.16(16)
C16 C15 H15A 119.9
C14 C15 H15A 119.9
C17 C16 C15 120.44(18)
C17 C16 H16A 119.8
C15 C16 H16A 119.8
C16 C17 C18 119.88(18)
C16 C17 H17A 120.1
C18 C17 H17A 120.1
C17 C18 C19 119.96(17)
C17 C18 H18A 120.0
C19 C18 H18A 120.0
C18 C19 C14 120.70(17)
C18 C19 H19A 119.6
C14 C19 H19A 119.6
C21 C20 C25 117.97(15)
C21 C20 C2 122.02(14)
C25 C20 C2 120.00(15)
C22 C21 C20 120.99(16)
C22 C21 H21A 119.5
C20 C21 H21A 119.5
C23 C22 C21 120.13(18)
C23 C22 H22A 119.9
C21 C22 H22A 119.9
C24 C23 C22 119.81(17)
C24 C23 H23A 120.1
C22 C23 H23A 120.1
C23 C24 C25 120.10(17)
C23 C24 H24A 120.0
C25 C24 H24A 120.0
C24 C25 C20 120.99(17)
C24 C25 H25A 119.5
C20 C25 H25A 119.5
C31 C26 C27 120.09(15)
C31 C26 C4 118.84(15)
C27 C26 C4 121.06(15)
C28 C27 C26 119.76(17)
C28 C27 H27A 120.1
C26 C27 H27A 120.1
C29 C28 C27 119.80(17)
C29 C28 H28A 120.1
C27 C28 H28A 120.1
C28 C29 C30 120.88(17)
C28 C29 H29A 119.6
C30 C29 H29A 119.6
C29 C30 C31 119.76(17)
C29 C30 H30A 120.1
C31 C30 H30A 120.1
C30 C31 C26 119.69(16)
C30 C31 H31A 120.2
C26 C31 H31A 120.2

loop_
_geom_bond_atom_site_label_1
_geom_bond_atom_site_label_2
_geom_bond_distance
O1 C3 1.3814(18)
O1 C4 1.3973(18)
O2 C3 1.1905(19)
O3 C13 1.2172(19)
N1 C4 1.2675(19)
N1 C1 1.4709(19)
C1 C3 1.517(2)
C1 C5 1.550(2)
C1 C2 1.563(2)
C2 C20 1.516(2)
C2 C12 1.528(2)
C2 H2A 1.0000
C4 C26 1.472(2)
C5 C6 1.509(2)
C5 H5A 0.9900
C5 H5B 0.9900
C6 C7 1.385(2)
C6 C11 1.389(2)
C7 C8 1.387(2)
C7 H7A 0.9500
C8 C9 1.380(3)
C8 H8A 0.9500
C9 C10 1.376(3)
C9 H9A 0.9500
C10 C11 1.384(3)
C10 H10A 0.9500
C11 H11A 0.9500
C12 C13 1.519(2)
C12 H12A 0.9900
C12 H12B 0.9900
C13 C14 1.494(2)
C14 C15 1.388(2)
C14 C19 1.391(2)
C15 C16 1.388(3)
C15 H15A 0.9500
C16 C17 1.376(3)
C16 H16A 0.9500
C17 C18 1.381(3)
C17 H17A 0.9500
C18 C19 1.383(3)
C18 H18A 0.9500
C19 H19A 0.9500
C20 C21 1.388(2)
C20 C25 1.390(2)
C21 C22 1.383(2)
C21 H21A 0.9500
C22 C23 1.379(3)
C22 H22A 0.9500
C23 C24 1.372(3)
C23 H23A 0.9500
C24 C25 1.386(2)
C24 H24A 0.9500
C25 H25A 0.9500
C26 C31 1.388(2)
C26 C27 1.391(2)
C27 C28 1.386(2)
C27 H27A 0.9500
C28 C29 1.375(3)
C28 H28A 0.9500
C29 C30 1.381(3)
C29 H29A 0.9500
C30 C31 1.387(2)
C30 H30A 0.9500
C31 H31A 0.9500

loop_
_geom_torsion_atom_site_label_1
_geom_torsion_atom_site_label_2
_geom_torsion_atom_site_label_3
_geom_torsion_atom_site_label_4
_geom_torsion
C4 N1 C1 C3 -1.19(16)
C4 N1 C1 C5 115.21(14)
C4 N1 C1 C2 -119.67(14)
N1 C1 C2 C20 -74.89(16)
C3 C1 C2 C20 170.28(13)
C5 C1 C2 C20 50.54(16)
N1 C1 C2 C12 51.81(17)
C3 C1 C2 C12 -63.02(16)
C5 C1 C2 C12 177.24(13)
C4 O1 C3 O2 179.29(15)
C4 O1 C3 C1 -1.24(15)
N1 C1 C3 O2 -179.10(17)
C5 C1 C3 O2 62.4(2)
C2 C1 C3 O2 -58.9(2)
N1 C1 C3 O1 1.50(15)
C5 C1 C3 O1 -117.04(13)
C2 C1 C3 O1 121.69(13)
C1 N1 C4 O1 0.48(18)
C1 N1 C4 C26 178.96(15)
C3 O1 C4 N1 0.52(18)
C3 O1 C4 C26 -178.16(13)
N1 C1 C5 C6 -63.42(17)
C3 C1 C5 C6 50.10(17)
C2 C1 C5 C6 170.69(13)
C1 C5 C6 C7 83.60(19)
C1 C5 C6 C11 -97.00(18)
C11 C6 C7 C8 0.1(2)
C5 C6 C7 C8 179.49(15)
C6 C7 C8 C9 0.6(3)
C7 C8 C9 C10 -0.8(3)
C8 C9 C10 C11 0.2(3)
C9 C10 C11 C6 0.5(3)
C7 C6 C11 C10 -0.7(3)
C5 C6 C11 C10 179.93(17)
C20 C2 C12 C13 -69.01(17)
C1 C2 C12 C13 164.89(13)
C2 C12 C13 O3 -14.1(2)
C2 C12 C13 C14 167.71(14)
O3 C13 C14 C15 -176.24(18)
C12 C13 C14 C15 2.0(2)
O3 C13 C14 C19 2.5(3)
C12 C13 C14 C19 -179.30(16)
C19 C14 C15 C16 -0.7(3)
C13 C14 C15 C16 178.04(17)
C14 C15 C16 C17 0.4(3)
C15 C16 C17 C18 0.4(3)
C16 C17 C18 C19 -0.9(3)
C17 C18 C19 C14 0.5(3)
C15 C14 C19 C18 0.2(3)
C13 C14 C19 C18 -178.54(16)
C12 C2 C20 C21 -48.38(19)
C1 C2 C20 C21 77.58(18)
C12 C2 C20 C25 132.92(15)
C1 C2 C20 C25 -101.13(17)
C25 C20 C21 C22 -0.2(2)
C2 C20 C21 C22 -178.89(16)
C20 C21 C22 C23 0.5(3)
C21 C22 C23 C24 0.0(3)
C22 C23 C24 C25 -0.8(3)
C23 C24 C25 C20 1.2(3)
C21 C20 C25 C24 -0.7(2)
C2 C20 C25 C24 178.05(15)
N1 C4 C26 C31 -3.4(2)
O1 C4 C26 C31 175.08(13)
N1 C4 C26 C27 178.13(16)
O1 C4 C26 C27 -3.4(2)
C31 C26 C27 C28 -0.2(2)
C4 C26 C27 C28 178.26(15)
C26 C27 C28 C29 -0.7(3)
C27 C28 C29 C30 0.5(3)
C28 C29 C30 C31 0.4(3)
C29 C30 C31 C26 -1.3(3)
C27 C26 C31 C30 1.1(2)
C4 C26 C31 C30 -177.33(15)
